data_7043252
loop_
_publ_author_name
'Li, Huanzhi'
'Fang, Xueting'
'Ma, Sha'
'Niu, Yan-Fei'
'Zhao, Xiao-li'
'Xu, Jiaqiang'
'Duan, Zhiming'

_publ_section_title
;
 A two-dimensional porous framework: solvent-induced structural
 transformation and selective adsorption towards malachite green
;
_journal_name_full 'Dalton Trans.'
_journal_paper_doi 10.1039/C7DT01262D
_journal_year 2017
_chemical_formula_sum 'C30 H26 Ca O7'
_chemical_formula_weight 538.59
_space_group_crystal_system orthorhombic
_space_group_IT_number 56
_space_group_name_Hall '-P 2ab 2ac'
_space_group_name_H-M_alt 'P c c n'
_symmetry_space_group_name_Hall '-P 2ab 2ac'
_symmetry_space_group_name_H-M 'P c c n'
_atom_sites_solution_hydrogens mixed
_audit_creation_method SHELXL-2014/7
_audit_update_record
;
2017-05-23 deposited with the CCDC.
2017-06-05 downloaded from the CCDC.
;
_cell_angle_alpha 90
_cell_angle_beta 90
_cell_angle_gamma 90
_cell_formula_units_Z 8
_cell_length_a 10.263(2)
_cell_length_b 15.960(3)
_cell_length_c 33.531(7)
_cell_measurement_reflns_used 2728
_cell_measurement_temperature 105(2)
_cell_measurement_theta_max 25.00
_cell_measurement_theta_min 0.90
_cell_volume 5492.3(19)
_computing_cell_refinement 'HKL Scalepack (Otwinowski & Minor 1997)'
_computing_data_collection
;
marccd, control software for MarCCD-165 detector
;
_computing_data_reduction 'Denzo and Scalepak (Otwinowski & Minor, 1997)'
_computing_molecular_graphics 'Bruker SHELXTL'
_computing_publication_material 'Bruker SHELXTL'
_computing_structure_refinement 'SHELXL-2014/7 (Sheldrick, 2014)'
_computing_structure_solution 'SHELXS-97 (Sheldrick, 1990)'
_diffrn_ambient_temperature 105(2)
_diffrn_measured_fraction_theta_full 0.997
_diffrn_measured_fraction_theta_max 0.997
_diffrn_measurement_device_type
;
Beijing Synchrotron Radiation Facility, beam line station 
1W2B equipped with a MarCCD-165 detector (the monochrome 
X-ray source is produced by accelerator and selected by 
a double crystal monochromator)
;
_diffrn_measurement_method 'phi scans'
_diffrn_radiation_type synchrotron
_diffrn_radiation_wavelength 0.720
_diffrn_reflns_av_R_equivalents 0.1724
_diffrn_reflns_av_unetI/netI 0.1191
_diffrn_reflns_Laue_measured_fraction_full 0.997
_diffrn_reflns_Laue_measured_fraction_max 0.997
_diffrn_reflns_limit_h_max 12
_diffrn_reflns_limit_h_min 0
_diffrn_reflns_limit_k_max 18
_diffrn_reflns_limit_k_min -18
_diffrn_reflns_limit_l_max 39
_diffrn_reflns_limit_l_min -39
_diffrn_reflns_number 14681
_diffrn_reflns_point_group_measured_fraction_full 0.997
_diffrn_reflns_point_group_measured_fraction_max 0.997
_diffrn_reflns_theta_full 24.999
_diffrn_reflns_theta_max 24.999
_diffrn_reflns_theta_min 2.357
_diffrn_source synchrotron
_exptl_absorpt_coefficient_mu 0.274
_exptl_absorpt_correction_T_max 0.9973
_exptl_absorpt_correction_T_min 0.9865
_exptl_absorpt_correction_type multi-scan
_exptl_absorpt_process_details
;
multi-scan from symmetry-related measurements
Sortav (Blessing 1995, 1997)
;
_exptl_crystal_colour colorless
_exptl_crystal_density_diffrn 1.303
_exptl_crystal_density_method 'not measured'
_exptl_crystal_description plate
_exptl_crystal_F_000 2256
_exptl_crystal_recrystallization_method 'single crystal to single crystal'
_exptl_crystal_size_max 0.050
_exptl_crystal_size_mid 0.050
_exptl_crystal_size_min 0.010
_refine_diff_density_max 0.603
_refine_diff_density_min -0.481
_refine_diff_density_rms 0.113
_refine_ls_extinction_coef 0.0033(7)
_refine_ls_extinction_expression Fc^*^=kFc[1+0.001xFc^2^\l^3^/sin(2\q)]^-1/4^
_refine_ls_extinction_method 'SHELXL-2014/7 (Sheldrick 2014'
_refine_ls_goodness_of_fit_ref 1.057
_refine_ls_hydrogen_treatment mixed
_refine_ls_matrix_type full
_refine_ls_number_parameters 359
_refine_ls_number_reflns 4651
_refine_ls_number_restraints 2
_refine_ls_restrained_S_all 1.056
_refine_ls_R_factor_all 0.1371
_refine_ls_R_factor_gt 0.0858
_refine_ls_shift/su_max 0.001
_refine_ls_shift/su_mean 0.000
_refine_ls_structure_factor_coef Fsqd
_refine_ls_weighting_details 'w=1/[\s^2^(Fo^2^)+(0.1164P)^2^+8.8053P] where P=(Fo^2^+2Fc^2^)/3'
_refine_ls_weighting_scheme calc
_refine_ls_wR_factor_gt 0.2028
_refine_ls_wR_factor_ref 0.2403
_reflns_Friedel_coverage 0.000
_reflns_number_gt 2910
_reflns_number_total 4651
_reflns_threshold_expression 'I > 2\s(I)'
_cod_data_source_file c7dt01262d2.cif
_cod_data_source_block a_sq
_cod_depositor_comments
;
The following automatic conversions were performed:

'_exptl_absorpt_correction_type' value 'MULTI-SCAN' changed to
'multi-scan' according to
/home/data/users/saulius/crontab/automatic-downloads/rss-feeds/RSC/lib/dictionaries/cif_core.dic
dictionary named 'cif_core.dic' version 2.4.2 from 2011-04-26.

Automatic conversion script
Id: cif_fix_values 4973 2017-02-22 13:04:09Z antanas 
;
_cod_database_code 7043252
_shelx_shelxl_version_number 2014/7
_shelx_space_group_comment
;
The symmetry employed for this shelxl refinement is uniquely defined
by the following loop, which should always be used as a source of
symmetry information in preference to the above space-group names.
They are only intended as comments.
;
_shelx_estimated_absorpt_t_min 0.986
_shelx_estimated_absorpt_t_max 0.997

loop_
_space_group_symop_operation_xyz
'x, y, z'
'-x+1/2, -y+1/2, z'
'x+1/2, -y, -z+1/2'
'-x, y+1/2, -z+1/2'
'-x, -y, -z'
'x-1/2, y-1/2, -z'
'-x-1/2, y, z-1/2'
'x, -y-1/2, z-1/2'

loop_
_atom_site_label
_atom_site_type_symbol
_atom_site_fract_x
_atom_site_fract_y
_atom_site_fract_z
_atom_site_U_iso_or_equiv
_atom_site_adp_type
_atom_site_occupancy
_atom_site_site_symmetry_order
_atom_site_calc_flag
_atom_site_refinement_flags_posn
_atom_site_refinement_flags_adp
_atom_site_refinement_flags_occupancy
Ca1 Ca 0.30797(10) 0.93713(6) 0.74236(3) 0.0212(3) Uani 1 1 d . . .
O1 O 0.4872(4) 0.9111(2) 0.79806(11) 0.0253(9) Uani 1 1 d . . .
O2 O 0.3650(4) 0.8091(2) 0.77447(12) 0.0277(9) Uani 1 1 d . . .
O3 O 0.1323(4) 0.9807(2) 0.78199(11) 0.0259(9) Uani 1 1 d . . .
O4 O -0.0138(4) 1.0770(2) 0.80065(11) 0.0246(9) Uani 1 1 d . . .
O5 O 0.1489(4) 0.8293(3) 0.72639(13) 0.0329(10) Uani 1 1 d . . .
H5A H 0.147(7) 0.786(5) 0.747(2) 0.05(2) Uiso 1 1 d . . .
O6 O 0.1987(4) 0.9932(3) 0.68547(11) 0.0292(9) Uani 1 1 d . . .
H6A H 0.123(8) 1.035(5) 0.690(2) 0.06(2) Uiso 1 1 d . . .
O7 O 0.3912(4) 1.0748(2) 0.74991(12) 0.0290(9) Uani 1 1 d D . .
H7A H 0.483(2) 1.073(3) 0.7415(16) 0.035 Uiso 1 1 d D U .
C1 C 0.4460(5) 0.8368(3) 0.79978(16) 0.0225(12) Uani 1 1 d . . .
C2 C 0.4863(5) 0.7807(3) 0.83296(16) 0.0228(12) Uani 1 1 d . . .
C3 C 0.4173(6) 0.7061(3) 0.83953(18) 0.0276(13) Uani 1 1 d . . .
H3 H 0.3457 0.6923 0.8228 0.033 Uiso 1 1 calc R U .
C4 C 0.4524(6) 0.6520(4) 0.87030(18) 0.0303(13) Uani 1 1 d . . .
H4 H 0.4051 0.6018 0.8749 0.036 Uiso 1 1 calc R U .
C5 C 0.5578(6) 0.6730(3) 0.89406(17) 0.0258(12) Uani 1 1 d . . .
C6 C 0.6296(5) 0.7463(3) 0.88703(16) 0.0218(11) Uani 1 1 d . . .
C7 C 0.5928(5) 0.8006(3) 0.85667(15) 0.0190(11) Uani 1 1 d . . .
H7 H 0.6401 0.8508 0.8522 0.023 Uiso 1 1 calc R U .
C8 C 0.7500 0.7500 0.9134(2) 0.0227(16) Uani 1 2 d S T P
C9 C 0.7352(6) 0.6691(3) 0.93767(16) 0.0224(12) Uani 1 1 d . . .
C10 C 0.6225(5) 0.6256(3) 0.92600(16) 0.0233(12) Uani 1 1 d . . .
C11 C 0.5910(6) 0.5501(3) 0.94385(17) 0.0283(13) Uani 1 1 d . . .
H11 H 0.5131 0.5214 0.9368 0.034 Uiso 1 1 calc R U .
C12 C 0.6761(6) 0.5166(4) 0.97251(18) 0.0303(13) Uani 1 1 d . . .
H12 H 0.6570 0.4640 0.9844 0.036 Uiso 1 1 calc R U .
C13 C 0.7868(6) 0.5591(4) 0.98349(16) 0.0273(13) Uani 1 1 d . . .
H13 H 0.8426 0.5359 1.0032 0.033 Uiso 1 1 calc R U .
C14 C 0.8188(6) 0.6363(3) 0.96601(16) 0.0256(12) Uani 1 1 d . . .
H14 H 0.8959 0.6652 0.9734 0.031 Uiso 1 1 calc R U .
C15 C 0.0946(5) 1.0403(3) 0.80415(16) 0.0221(12) Uani 1 1 d . . .
C16 C 0.1825(5) 1.0674(3) 0.83753(15) 0.0219(11) Uani 1 1 d . . .
C17 C 0.2864(5) 1.0165(3) 0.84901(16) 0.0241(12) Uani 1 1 d . . .
H17 H 0.2989 0.9641 0.8361 0.029 Uiso 1 1 calc R U .
C18 C 0.3707(5) 1.0405(3) 0.87846(18) 0.0281(13) Uani 1 1 d . . .
H18 H 0.4396 1.0044 0.8864 0.034 Uiso 1 1 calc R U .
C19 C 0.3546(5) 1.1184(3) 0.89680(17) 0.0231(12) Uani 1 1 d . . .
C20 C 0.2499(5) 1.1687(3) 0.88560(16) 0.0199(11) Uani 1 1 d . . .
C21 C 0.1629(5) 1.1441(3) 0.85668(16) 0.0225(12) Uani 1 1 d . . .
H21 H 0.0909 1.1787 0.8498 0.027 Uiso 1 1 calc R U .
C22 C 0.2500 1.2500 0.9101(2) 0.0206(16) Uani 1 2 d S T P
C23 C 0.3728(5) 1.2396(3) 0.93481(16) 0.0210(11) Uani 1 1 d . . .
C24 C 0.4323(5) 1.1616(3) 0.92691(16) 0.0216(11) Uani 1 1 d . . .
C25 C 0.5451(5) 1.1396(4) 0.94662(17) 0.0289(13) Uani 1 1 d . . .
H25 H 0.5849 1.0869 0.9416 0.035 Uiso 1 1 calc R U .
C26 C 0.6005(6) 1.1948(4) 0.97403(19) 0.0323(14) Uani 1 1 d . . .
H26 H 0.6782 1.1798 0.9877 0.039 Uiso 1 1 calc R U .
C27 C 0.5423(6) 1.2714(4) 0.98132(18) 0.0312(14) Uani 1 1 d . . .
H27 H 0.5815 1.3090 0.9997 0.037 Uiso 1 1 calc R U .
C28 C 0.4273(5) 1.2947(3) 0.96224(16) 0.0245(12) Uani 1 1 d . . .
H28 H 0.3870 1.3470 0.9678 0.029 Uiso 1 1 calc R U .
C29 C 0.0801(7) 0.8038(4) 0.6918(2) 0.0392(16) Uani 1 1 d . . .
H29A H 0.0085 0.8430 0.6867 0.059 Uiso 1 1 calc R U .
H29B H 0.0448 0.7474 0.6959 0.059 Uiso 1 1 calc R U .
H29C H 0.1395 0.8034 0.6689 0.059 Uiso 1 1 calc R U .
C30 C 0.2335(8) 0.9793(5) 0.64505(19) 0.0510(19) Uani 1 1 d . . .
H30A H 0.3043 0.9382 0.6438 0.076 Uiso 1 1 calc R U .
H30B H 0.2624 1.0321 0.6330 0.076 Uiso 1 1 calc R U .
H30C H 0.1578 0.9579 0.6304 0.076 Uiso 1 1 calc R U .
C31 C 0.3310(6) 1.1505(4) 0.7375(2) 0.0420(17) Uani 1 1 d D . .
H31A H 0.3398 1.1565 0.7086 0.063 Uiso 1 1 calc R U .
H31B H 0.3732 1.1980 0.7508 0.063 Uiso 1 1 calc R U .
H31C H 0.2384 1.1492 0.7447 0.063 Uiso 1 1 calc R U .

loop_
_atom_site_aniso_label
_atom_site_aniso_U_11
_atom_site_aniso_U_22
_atom_site_aniso_U_33
_atom_site_aniso_U_23
_atom_site_aniso_U_13
_atom_site_aniso_U_12
Ca1 0.0190(6) 0.0189(6) 0.0259(6) -0.0007(4) 0.0008(5) 0.0015(4)
O1 0.023(2) 0.019(2) 0.034(2) -0.0011(16) -0.0015(17) -0.0009(15)
O2 0.026(2) 0.026(2) 0.031(2) -0.0008(16) -0.0077(18) -0.0020(16)
O3 0.0213(19) 0.026(2) 0.031(2) -0.0062(16) 0.0030(17) 0.0017(16)
O4 0.019(2) 0.029(2) 0.026(2) -0.0048(16) -0.0042(16) 0.0032(16)
O5 0.036(2) 0.025(2) 0.038(2) 0.0014(18) -0.013(2) -0.0021(18)
O6 0.025(2) 0.033(2) 0.030(2) 0.0030(17) -0.0008(17) 0.0061(18)
O7 0.022(2) 0.020(2) 0.045(2) 0.0009(17) 0.0032(17) 0.0010(16)
C1 0.021(3) 0.021(3) 0.025(3) -0.004(2) 0.001(2) 0.004(2)
C2 0.023(3) 0.020(3) 0.026(3) -0.002(2) 0.003(2) -0.001(2)
C3 0.022(3) 0.022(3) 0.039(3) 0.003(2) -0.006(2) -0.005(2)
C4 0.026(3) 0.028(3) 0.037(3) 0.005(2) -0.003(3) -0.007(2)
C5 0.024(3) 0.023(3) 0.031(3) 0.004(2) -0.001(2) 0.000(2)
C6 0.020(3) 0.020(3) 0.026(3) -0.001(2) 0.002(2) 0.002(2)
C7 0.012(2) 0.018(3) 0.027(3) -0.003(2) 0.002(2) -0.002(2)
C8 0.024(4) 0.016(4) 0.029(4) 0.000 0.000 -0.001(3)
C9 0.030(3) 0.016(3) 0.022(3) -0.002(2) 0.004(2) 0.002(2)
C10 0.022(3) 0.022(3) 0.026(3) 0.001(2) -0.001(2) 0.001(2)
C11 0.028(3) 0.024(3) 0.032(3) 0.001(2) 0.000(3) -0.004(2)
C12 0.033(3) 0.021(3) 0.037(3) 0.010(2) 0.006(3) 0.003(2)
C13 0.030(3) 0.028(3) 0.024(3) 0.003(2) 0.002(2) 0.007(3)
C14 0.025(3) 0.023(3) 0.029(3) 0.000(2) -0.004(2) 0.001(2)
C15 0.020(3) 0.021(3) 0.025(3) 0.001(2) 0.004(2) -0.007(2)
C16 0.019(3) 0.024(3) 0.023(3) 0.001(2) 0.001(2) 0.001(2)
C17 0.018(3) 0.023(3) 0.031(3) -0.003(2) 0.003(2) 0.006(2)
C18 0.016(3) 0.024(3) 0.044(4) 0.001(2) 0.001(2) 0.004(2)
C19 0.018(3) 0.019(3) 0.031(3) 0.002(2) -0.001(2) -0.001(2)
C20 0.016(3) 0.018(3) 0.026(3) 0.002(2) 0.003(2) 0.002(2)
C21 0.019(3) 0.023(3) 0.026(3) 0.004(2) 0.003(2) 0.002(2)
C22 0.019(4) 0.018(4) 0.025(4) 0.000 0.000 0.003(3)
C23 0.014(3) 0.023(3) 0.026(3) 0.003(2) 0.002(2) 0.003(2)
C24 0.013(3) 0.025(3) 0.027(3) 0.004(2) 0.002(2) -0.004(2)
C25 0.019(3) 0.028(3) 0.040(3) 0.001(2) 0.000(3) 0.004(2)
C26 0.017(3) 0.034(3) 0.046(4) 0.001(3) -0.007(3) 0.002(3)
C27 0.020(3) 0.033(3) 0.041(4) -0.004(3) -0.004(3) -0.009(2)
C28 0.017(3) 0.023(3) 0.033(3) 0.001(2) 0.000(2) -0.001(2)
C29 0.039(4) 0.031(3) 0.048(4) -0.001(3) -0.016(3) -0.004(3)
C30 0.058(5) 0.064(5) 0.030(3) 0.004(3) 0.011(3) 0.023(4)
C31 0.030(3) 0.021(3) 0.076(5) 0.008(3) -0.005(3) 0.001(3)

loop_
_atom_type_symbol
_atom_type_description
_atom_type_scat_dispersion_real
_atom_type_scat_dispersion_imag
_atom_type_scat_source
C C 0.0033 0.0016 'International Tables Vol C Tables 4.2.6.8 and 6.1.1.4'
H H 0.0000 0.0000 'International Tables Vol C Tables 4.2.6.8 and 6.1.1.4'
Ca Ca 0.2262 0.3064 'International Tables Vol C Tables 4.2.6.8 and 6.1.1.4'
O O 0.0106 0.0060 'International Tables Vol C Tables 4.2.6.8 and 6.1.1.4'

loop_
_geom_angle_atom_site_label_1
_geom_angle_atom_site_label_2
_geom_angle_atom_site_label_3
_geom_angle
_geom_angle_site_symmetry_1
_geom_angle_site_symmetry_3
O4 Ca1 O3 168.12(14) 3_576 .
O4 Ca1 O7 82.71(14) 3_576 .
O3 Ca1 O7 86.66(14) . .
O4 Ca1 O2 90.23(14) 3_576 .
O3 Ca1 O2 100.79(15) . .
O7 Ca1 O2 131.14(14) . .
O4 Ca1 O6 84.89(14) 3_576 .
O3 Ca1 O6 88.87(14) . .
O7 Ca1 O6 84.68(14) . .
O2 Ca1 O6 142.95(14) . .
O4 Ca1 O5 108.73(15) 3_576 .
O3 Ca1 O5 79.55(14) . .
O7 Ca1 O5 157.12(14) . .
O2 Ca1 O5 69.97(14) . .
O6 Ca1 O5 76.94(14) . .
O4 Ca1 O1 82.94(13) 3_576 .
O3 Ca1 O1 100.40(13) . .
O7 Ca1 O1 79.65(13) . .
O2 Ca1 O1 51.49(12) . .
O6 Ca1 O1 161.22(13) . .
O5 Ca1 O1 120.61(13) . .
O4 Ca1 C1 88.52(14) 3_576 .
O3 Ca1 C1 99.46(14) . .
O7 Ca1 C1 105.47(15) . .
O2 Ca1 C1 25.76(14) . .
O6 Ca1 C1 167.12(15) . .
O5 Ca1 C1 94.81(15) . .
O1 Ca1 C1 25.93(13) . .
C1 O1 Ca1 87.0(3) . .
C1 O2 Ca1 99.4(3) . .
C15 O3 Ca1 142.1(3) . .
C15 O4 Ca1 134.5(3) . 3_476
C29 O5 Ca1 135.9(4) . .
C29 O5 H5A 111(4) . .
Ca1 O5 H5A 111(4) . .
C30 O6 Ca1 125.8(4) . .
C30 O6 H6A 116(4) . .
Ca1 O6 H6A 118(4) . .
C31 O7 Ca1 126.9(4) . .
C31 O7 H7A 111(2) . .
Ca1 O7 H7A 107(3) . .
O1 C1 O2 121.2(5) . .
O1 C1 C2 120.5(5) . .
O2 C1 C2 118.2(5) . .
O1 C1 Ca1 67.1(3) . .
O2 C1 Ca1 54.8(3) . .
C2 C1 Ca1 166.6(4) . .
C7 C2 C3 120.1(5) . .
C7 C2 C1 120.7(5) . .
C3 C2 C1 119.2(5) . .
C4 C3 C2 120.8(5) . .
C4 C3 H3 119.6 . .
C2 C3 H3 119.6 . .
C5 C4 C3 118.6(5) . .
C5 C4 H4 120.7 . .
C3 C4 H4 120.7 . .
C4 C5 C6 121.0(5) . .
C4 C5 C10 130.4(5) . .
C6 C5 C10 108.3(5) . .
C7 C6 C5 120.1(5) . .
C7 C6 C8 128.5(5) . .
C5 C6 C8 111.2(4) . .
C2 C7 C6 119.4(5) . .
C2 C7 H7 120.3 . .
C6 C7 H7 120.3 . .
C6 C8 C6 108.9(6) . 2_665
C6 C8 C9 114.9(3) . 2_665
C6 C8 C9 101.3(3) 2_665 2_665
C6 C8 C9 101.3(3) . .
C6 C8 C9 114.9(3) 2_665 .
C9 C8 C9 115.9(6) 2_665 .
C14 C9 C10 121.0(5) . .
C14 C9 C8 128.5(5) . .
C10 C9 C8 110.4(4) . .
C11 C10 C9 120.2(5) . .
C11 C10 C5 131.1(5) . .
C9 C10 C5 108.7(5) . .
C10 C11 C12 118.8(5) . .
C10 C11 H11 120.6 . .
C12 C11 H11 120.6 . .
C13 C12 C11 120.7(5) . .
C13 C12 H12 119.7 . .
C11 C12 H12 119.7 . .
C12 C13 C14 121.0(5) . .
C12 C13 H13 119.5 . .
C14 C13 H13 119.5 . .
C9 C14 C13 118.3(5) . .
C9 C14 H14 120.8 . .
C13 C14 H14 120.8 . .
O4 C15 O3 124.2(5) . .
O4 C15 C16 117.7(5) . .
O3 C15 C16 118.1(5) . .
C17 C16 C21 119.6(5) . .
C17 C16 C15 119.8(5) . .
C21 C16 C15 120.6(5) . .
C18 C17 C16 121.3(5) . .
C18 C17 H17 119.3 . .
C16 C17 H17 119.3 . .
C17 C18 C19 119.5(5) . .
C17 C18 H18 120.3 . .
C19 C18 H18 120.3 . .
C18 C19 C20 119.0(5) . .
C18 C19 C24 131.3(5) . .
C20 C19 C24 109.6(5) . .
C21 C20 C19 121.8(5) . .
C21 C20 C22 128.2(5) . .
C19 C20 C22 110.0(4) . .
C20 C21 C16 118.7(5) . .
C20 C21 H21 120.6 . .
C16 C21 H21 120.6 . .
C23 C22 C23 113.8(6) . 2_575
C23 C22 C20 112.6(3) . 2_575
C23 C22 C20 101.6(3) 2_575 2_575
C23 C22 C20 101.5(3) . .
C23 C22 C20 112.6(3) 2_575 .
C20 C22 C20 115.3(6) 2_575 .
C28 C23 C24 120.6(5) . .
C28 C23 C22 128.7(4) . .
C24 C23 C22 110.7(4) . .
C25 C24 C23 119.9(5) . .
C25 C24 C19 132.1(5) . .
C23 C24 C19 108.1(5) . .
C24 C25 C26 119.8(5) . .
C24 C25 H25 120.1 . .
C26 C25 H25 120.1 . .
C27 C26 C25 119.9(5) . .
C27 C26 H26 120.0 . .
C25 C26 H26 120.0 . .
C26 C27 C28 121.4(6) . .
C26 C27 H27 119.3 . .
C28 C27 H27 119.3 . .
C23 C28 C27 118.4(5) . .
C23 C28 H28 120.8 . .
C27 C28 H28 120.8 . .
O5 C29 H29A 109.5 . .
O5 C29 H29B 109.5 . .
H29A C29 H29B 109.5 . .
O5 C29 H29C 109.5 . .
H29A C29 H29C 109.5 . .
H29B C29 H29C 109.5 . .
O6 C30 H30A 109.5 . .
O6 C30 H30B 109.5 . .
H30A C30 H30B 109.5 . .
O6 C30 H30C 109.5 . .
H30A C30 H30C 109.5 . .
H30B C30 H30C 109.5 . .
O7 C31 H31A 109.5 . .
O7 C31 H31B 109.5 . .
H31A C31 H31B 109.5 . .
O7 C31 H31C 109.5 . .
H31A C31 H31C 109.5 . .
H31B C31 H31C 109.5 . .

loop_
_geom_bond_atom_site_label_1
_geom_bond_atom_site_label_2
_geom_bond_distance
_geom_bond_site_symmetry_2
Ca1 O4 2.340(4) 3_576
Ca1 O3 2.346(4) .
Ca1 O7 2.371(4) .
Ca1 O2 2.383(4) .
Ca1 O6 2.387(4) .
Ca1 O5 2.432(4) .
Ca1 O1 2.654(4) .
Ca1 C1 2.877(5) .
O1 C1 1.260(6) .
O2 C1 1.268(7) .
O3 C15 1.266(6) .
O4 C15 1.263(7) .
O4 Ca1 2.340(4) 3_476
O5 C29 1.417(7) .
O5 H5A 0.98(7) .
O6 C30 1.419(7) .
O6 H6A 1.03(8) .
O7 C31 1.419(7) .
O7 H7A 0.986(19) .
C1 C2 1.486(8) .
C2 C7 1.388(8) .
C2 C3 1.403(8) .
C3 C4 1.393(8) .
C3 H3 0.9500 .
C4 C5 1.385(8) .
C4 H4 0.9500 .
C5 C6 1.402(8) .
C5 C10 1.469(8) .
C6 C7 1.389(7) .
C6 C8 1.521(7) .
C7 H7 0.9500 .
C8 C6 1.521(7) 2_665
C8 C9 1.534(7) 2_665
C8 C9 1.534(7) .
C9 C14 1.383(8) .
C9 C10 1.404(8) .
C10 C11 1.385(8) .
C11 C12 1.405(8) .
C11 H11 0.9500 .
C12 C13 1.373(8) .
C12 H12 0.9500 .
C13 C14 1.403(8) .
C13 H13 0.9500 .
C14 H14 0.9500 .
C15 C16 1.501(8) .
C16 C17 1.394(7) .
C16 C21 1.398(8) .
C17 C18 1.368(8) .
C17 H17 0.9500 .
C18 C19 1.397(8) .
C18 H18 0.9500 .
C19 C20 1.393(7) .
C19 C24 1.460(8) .
C20 C21 1.375(8) .
C20 C22 1.536(6) .
C21 H21 0.9500 .
C22 C23 1.518(7) .
C22 C23 1.518(7) 2_575
C22 C20 1.535(6) 2_575
C23 C28 1.390(8) .
C23 C24 1.411(8) .
C24 C25 1.378(8) .
C25 C26 1.395(9) .
C25 H25 0.9500 .
C26 C27 1.383(9) .
C26 H26 0.9500 .
C27 C28 1.393(8) .
C27 H27 0.9500 .
C28 H28 0.9500 .
C29 H29A 0.9800 .
C29 H29B 0.9800 .
C29 H29C 0.9800 .
C30 H30A 0.9800 .
C30 H30B 0.9800 .
C30 H30C 0.9800 .
C31 H31A 0.9800 .
C31 H31B 0.9800 .
C31 H31C 0.9800 .

loop_
_geom_torsion_atom_site_label_1
_geom_torsion_atom_site_label_2
_geom_torsion_atom_site_label_3
_geom_torsion_atom_site_label_4
_geom_torsion
_geom_torsion_site_symmetry_1
_geom_torsion_site_symmetry_4
Ca1 O1 C1 O2 9.2(5) . .
Ca1 O1 C1 C2 -167.7(5) . .
Ca1 O2 C1 O1 -10.3(6) . .
Ca1 O2 C1 C2 166.5(4) . .
O1 C1 C2 C7 -16.2(8) . .
O2 C1 C2 C7 166.9(5) . .
Ca1 C1 C2 C7 -137.9(14) . .
O1 C1 C2 C3 165.3(5) . .
O2 C1 C2 C3 -11.6(8) . .
Ca1 C1 C2 C3 43.7(18) . .
C7 C2 C3 C4 1.5(9) . .
C1 C2 C3 C4 179.9(5) . .
C2 C3 C4 C5 -0.6(9) . .
C3 C4 C5 C6 -1.1(9) . .
C3 C4 C5 C10 -174.5(6) . .
C4 C5 C6 C7 2.1(8) . .
C10 C5 C6 C7 176.8(5) . .
C4 C5 C6 C8 -172.7(5) . .
C10 C5 C6 C8 1.9(6) . .
C3 C2 C7 C6 -0.5(8) . .
C1 C2 C7 C6 -178.9(5) . .
C5 C6 C7 C2 -1.3(8) . .
C8 C6 C7 C2 172.6(5) . .
C7 C6 C8 C6 -54.4(5) . 2_665
C5 C6 C8 C6 119.9(5) . 2_665
C7 C6 C8 C9 58.4(8) . 2_665
C5 C6 C8 C9 -127.3(5) . 2_665
C7 C6 C8 C9 -175.9(5) . .
C5 C6 C8 C9 -1.6(6) . .
C6 C8 C9 C14 177.5(5) . .
C6 C8 C9 C14 60.3(8) 2_665 .
C9 C8 C9 C14 -57.5(5) 2_665 .
C6 C8 C9 C10 0.7(6) . .
C6 C8 C9 C10 -116.5(5) 2_665 .
C9 C8 C9 C10 125.8(5) 2_665 .
C14 C9 C10 C11 2.3(8) . .
C8 C9 C10 C11 179.3(5) . .
C14 C9 C10 C5 -176.7(5) . .
C8 C9 C10 C5 0.4(6) . .
C4 C5 C10 C11 -6.2(11) . .
C6 C5 C10 C11 179.8(6) . .
C4 C5 C10 C9 172.6(6) . .
C6 C5 C10 C9 -1.4(6) . .
C9 C10 C11 C12 -2.5(8) . .
C5 C10 C11 C12 176.2(6) . .
C10 C11 C12 C13 1.8(9) . .
C11 C12 C13 C14 -1.0(9) . .
C10 C9 C14 C13 -1.3(8) . .
C8 C9 C14 C13 -177.8(5) . .
C12 C13 C14 C9 0.7(8) . .
Ca1 O4 C15 O3 0.0(8) 3_476 .
Ca1 O4 C15 C16 -178.1(3) 3_476 .
Ca1 O3 C15 O4 128.9(5) . .
Ca1 O3 C15 C16 -53.1(8) . .
O4 C15 C16 C17 164.0(5) . .
O3 C15 C16 C17 -14.2(7) . .
O4 C15 C16 C21 -17.4(7) . .
O3 C15 C16 C21 164.4(5) . .
C21 C16 C17 C18 -0.6(8) . .
C15 C16 C17 C18 178.0(5) . .
C16 C17 C18 C19 -1.6(8) . .
C17 C18 C19 C20 2.3(8) . .
C17 C18 C19 C24 -176.2(6) . .
C18 C19 C20 C21 -0.8(8) . .
C24 C19 C20 C21 178.1(5) . .
C18 C19 C20 C22 178.8(5) . .
C24 C19 C20 C22 -2.4(6) . .
C19 C20 C21 C16 -1.5(8) . .
C22 C20 C21 C16 179.0(5) . .
C17 C16 C21 C20 2.2(8) . .
C15 C16 C21 C20 -176.4(5) . .
C21 C20 C22 C23 -177.7(5) . .
C19 C20 C22 C23 2.7(6) . .
C21 C20 C22 C23 60.2(8) . 2_575
C19 C20 C22 C23 -119.4(5) . 2_575
C21 C20 C22 C20 -55.7(5) . 2_575
C19 C20 C22 C20 124.7(5) . 2_575
C23 C22 C23 C28 -60.7(5) 2_575 .
C20 C22 C23 C28 54.2(8) 2_575 .
C20 C22 C23 C28 178.1(5) . .
C23 C22 C23 C24 119.1(4) 2_575 .
C20 C22 C23 C24 -126.1(5) 2_575 .
C20 C22 C23 C24 -2.2(6) . .
C28 C23 C24 C25 0.3(8) . .
C22 C23 C24 C25 -179.5(5) . .
C28 C23 C24 C19 -179.3(5) . .
C22 C23 C24 C19 0.9(6) . .
C18 C19 C24 C25 0.1(10) . .
C20 C19 C24 C25 -178.6(6) . .
C18 C19 C24 C23 179.6(6) . .
C20 C19 C24 C23 0.9(6) . .
C23 C24 C25 C26 -0.6(8) . .
C19 C24 C25 C26 178.9(6) . .
C24 C25 C26 C27 0.0(9) . .
C25 C26 C27 C28 1.0(10) . .
C24 C23 C28 C27 0.6(8) . .
C22 C23 C28 C27 -179.6(5) . .
C26 C27 C28 C23 -1.3(9) . .
